data_4300359
loop_
_publ_author_name
'Kjell Ove Kongshaug'
'Fjellvag, Helmer'

_publ_section_title
;
Design of novel bilayer compounds of CPO-8 type containing 1D channels
;
_journal_name_full 'Inorganic Chemistry'
_journal_paper_doi 10.1021/ic050662v
_journal_year 2006
_chemical_formula_sum 'C13 N2 O4 Zn'
_chemical_formula_weight 313.53
_space_group_crystal_system monoclinic
_space_group_IT_number 14
_space_group_name_Hall '-P 2ybc'
_space_group_name_H-M_alt 'P 1 21/c 1'
_cell_angle_alpha 90.0
_cell_angle_beta 107.6361(19)
_cell_angle_gamma 90.0
_cell_formula_units_Z 4
_cell_length_a 11.58082(32)
_cell_length_b 7.70682(20)
_cell_length_c 15.9980(4)
_cell_volume 1360.74(7)
_cod_depositor_comments
;
 Updating space group information and adding the symmetry operation list.

 Antanas Vaitkus,
 2018-06-15

The following automatic conversions were performed:
'_geom_bond_publ_flag' value 'N' changed to 'n' according to
'/home/saulius/struct/CIF-dictionaries/cif_core.dic' dictionary named
'cif_core.dic' version 2.4.1 from 2010-06-29 (53 times).

Automatic conversion script
Id: cif_fix_enum 1527 2010-12-29 10:47:43Z saulius 
;
_cod_original_sg_symbol_H-M 'P 21/c'
_cod_database_code 4300359

loop_
_space_group_symop_id
_space_group_symop_operation_xyz
1 x,y,z
2 -x,y+1/2,-z+1/2
3 -x,-y,-z
4 x,-y+1/2,z+1/2

loop_
_atom_site_type_symbol
_atom_site_label
_atom_site_fract_x
_atom_site_fract_y
_atom_site_fract_z
_atom_site_occupancy
_atom_site_thermal_displace_type
_atom_site_U_iso_or_equiv
_atom_site_symmetry_multiplicity
Zn Zn1 0.81515(29) 0.5007(6) 0.18759(19) 1.0 Uiso 0.0409(12) 4
O O1 0.8137(12) 0.5320(15) 0.3084(6) 1.0 Uiso 0.0416(30) 4
O O2 0.8987(13) 0.7954(14) 0.3348(8) 1.0 Uiso 0.0416(30) 4
O O3 0.8371(12) 0.2389(12) 0.1734(8) 1.0 Uiso 0.0416(30) 4
O O4 0.7872(13) 0.3432(16) 0.0422(8) 1.0 Uiso 0.0416(30) 4
N N1 0.9671(10) 0.6201(18) 0.1708(8) 1.0 Uiso 0.027(4) 4
N N2 0.6686(12) 0.6479(16) 0.1129(10) 1.0 Uiso 0.0399(25) 4
C C1 0.8658(18) 0.8645(28) -0.0465(6) 1.0 Uiso 0.0399(25) 4
C C2 0.8423(15) 1.0206(18) -0.0110(12) 1.0 Uiso 0.0399(25) 4
C C3 0.8515(18) 0.0293(18) 0.0778(14) 1.0 Uiso 0.0399(25) 4
C C4 0.9022(20) 0.8919(29) 0.1331(6) 1.0 Uiso 0.0399(25) 4
C C5 0.9310(18) 0.7386(22) 0.0980(12) 1.0 Uiso 0.0399(25) 4
C C6 0.9138(18) 0.7253(17) 0.0083(13) 1.0 Uiso 0.0399(25) 4
C C7 0.8539(18) 0.6607(17) 0.3571(7) 1.0 Uiso 0.027(4) 4
C C8 0.8269(21) 0.2178(15) 0.0933(8) 1.0 Uiso 0.027(4) 4
C C9 0.6272(17) 0.6378(15) 0.0240(11) 1.0 Uiso 0.0399(25) 4
C C10 0.5630(16) 0.7775(25) -0.0234(5) 1.0 Uiso 0.0399(25) 4
C C11 0.5335(16) 0.9181(15) 0.0209(13) 1.0 Uiso 0.0399(25) 4
C C12 0.4289(17) 1.0806(18) -0.1123(13) 1.0 Uiso 0.0399(25) 4
C C13 0.6462(18) 0.7869(26) 0.1579(5) 1.0 Uiso 0.0399(25) 4

loop_
_geom_bond_atom_site_label_1
_geom_bond_atom_site_label_2
_geom_bond_distance
_geom_bond_site_symmetry_1
_geom_bond_site_symmetry_2
_geom_bond_publ_flag
Zn1 O1 1.953(8) . 1_555 n
Zn1 O3 2.055(8) . 1_555 n
Zn1 O4 2.556(14) . 1_555 n
Zn1 N1 2.074(9) . 1_555 n
Zn1 N2 2.089(6) . 1_555 n
Zn1 C8 2.678(12) . 1_555 n
O1 Zn1 1.953(8) . 1_555 n
O1 C7 1.2601(22) . 1_555 n
O2 C7 1.2594(22) . 1_555 n
O3 Zn1 2.055(8) . 1_555 n
O3 O4 2.157(15) . 1_555 n
O3 C8 1.2613(22) . 1_555 n
O4 Zn1 2.556(14) . 1_555 n
O4 O3 2.157(15) . 1_555 n
O4 C8 1.2593(22) . 1_555 n
N1 Zn1 2.074(9) . 1_555 n
N1 C5 1.440(4) . 1_555 n
N2 Zn1 2.089(6) . 1_555 n
N2 C9 1.3585(20) . 1_555 n
N2 C13 1.3585(20) . 1_555 n
C1 C2 1.3921(21) . 1_555 n
C1 C6 1.3905(20) . 1_555 n
C1 C7 1.519(4) . -2_564 n
C2 C1 1.3921(21) . 1_555 n
C2 C3 1.3927(21) . 1_565 n
C3 C2 1.3927(21) . 1_545 n
C3 C4 1.3907(21) . 1_545 n
C3 C8 1.516(4) . 1_555 n
C4 C3 1.3907(21) . 1_565 n
C4 C5 1.3915(20) . 1_555 n
C5 N1 1.440(4) . 1_555 n
C5 C4 1.3915(20) . 1_555 n
C5 C6 1.3902(20) . 1_555 n
C6 C1 1.3905(20) . 1_555 n
C6 C5 1.3902(20) . 1_555 n
C7 O1 1.2601(22) . 1_555 n
C7 O2 1.2594(22) . 1_555 n
C7 C1 1.519(4) . -2_565 n
C8 Zn1 2.678(12) . 1_555 n
C8 O3 1.2613(22) . 1_555 n
C8 O4 1.2593(22) . 1_555 n
C8 C3 1.516(4) . 1_555 n
C9 N2 1.3585(20) . 1_555 n
C9 C10 1.3947(20) . 1_555 n
C10 C9 1.3947(20) . 1_555 n
C10 C11 1.3924(20) . 1_555 n
C11 C10 1.3924(20) . 1_555 n
C11 C11 1.526(4) . -1_675 n
C11 C12 1.3931(20) . -1_675 n
C12 C11 1.3931(20) . -1_675 n
C12 C13 1.3948(20) . -1_675 n
C13 N2 1.3585(20) . 1_555 n
C13 C12 1.3948(20) . -1_675 n
